data_7246183
loop_
_publ_author_name
'Yu, Xiao-Yang'
'Lv, Yanxin'
'Weng, Xiaoyu'
'Geng, Jiaqi'
'Yang, Yanyan'
'Jin, Hua'
'Cui, Hao'
'Fu, Bo'
'Qu, Xiaoshu'
'Shi, Hongfei'
'Cao, Xueling'

_publ_section_title
;
 Five new multifunctional inorganic--organic hybrids based on Keggin-type
 polyoxometalates and a 3,5-di(1H-imidazol-1-yl)benzoic acid ligand
;
_journal_issue 15
_journal_name_full CrystEngComm
_journal_page_first 2185
_journal_page_last 2195
_journal_paper_doi 10.1039/D2CE01634F
_journal_volume 25
_journal_year 2023
_chemical_formula_moiety '2(H2 O), C26 H22 Ag N8 O4, Mo12 O40 Si'
_chemical_formula_sum 'C26 H27 Ag Mo12 N8 O46 Si'
_chemical_formula_weight 2474.80
_chemical_name_systematic triclinic
_space_group_crystal_system triclinic
_space_group_IT_number 2
_space_group_name_Hall '-P 1'
_space_group_name_H-M_alt 'P -1'
_atom_sites_solution_hydrogens geom
_atom_sites_solution_primary direct
_atom_sites_solution_secondary difmap
_audit_creation_date 2022-12-06
_audit_creation_method
;
Olex2 1.2-beta
(compiled 2015.08.17 svn.r3210 for OlexSys, GUI svn.r5083)
;
_audit_update_record
;
2022-12-07 deposited with the CCDC.	2023-01-16 downloaded from the CCDC.
;
_cell_angle_alpha 87.674(2)
_cell_angle_beta 74.370(2)
_cell_angle_gamma 87.989(2)
_cell_formula_units_Z 2
_cell_length_a 13.1265(5)
_cell_length_b 13.5756(5)
_cell_length_c 16.1574(7)
_cell_measurement_reflns_used 9976
_cell_measurement_temperature 147(2)
_cell_measurement_theta_max 27.441
_cell_measurement_theta_min 2.619
_cell_volume 2769.62(19)
_computing_molecular_graphics 'Olex2 (Dolomanov et al., 2009)'
_computing_publication_material 'Olex2 (Dolomanov et al., 2009)'
_computing_structure_refinement 'XL (Sheldrick, 2008)'
_computing_structure_solution 'ShelXT (Sheldrick, 2015)'
_diffrn_ambient_temperature 147.0
_diffrn_detector 'Bruker APEX2 area detector'
_diffrn_detector_area_resol_mean 7.9
_diffrn_detector_type 'CCD area detector'
_diffrn_measured_fraction_theta_full 0.998
_diffrn_measured_fraction_theta_max 0.998
_diffrn_measurement_device 'three-circle diffractometer'
_diffrn_measurement_device_type 'Bruker SMART CCD 1K'
_diffrn_measurement_method '\w and \f scans'
_diffrn_radiation_monochromator 'mirror optics'
_diffrn_radiation_probe x-ray
_diffrn_radiation_type MoK\a
_diffrn_radiation_wavelength 0.71076
_diffrn_reflns_av_R_equivalents 0.0797
_diffrn_reflns_av_unetI/netI 0.0383
_diffrn_reflns_limit_h_max 17
_diffrn_reflns_limit_h_min -17
_diffrn_reflns_limit_k_max 17
_diffrn_reflns_limit_k_min -17
_diffrn_reflns_limit_l_max 20
_diffrn_reflns_limit_l_min -20
_diffrn_reflns_number 118971
_diffrn_reflns_theta_full 27.49
_diffrn_reflns_theta_max 27.49
_diffrn_reflns_theta_min 2.62
_diffrn_source 'microfocus sealed X-ray tube'
_diffrn_source_type 'Incoatec I\ms'
_exptl_absorpt_coefficient_mu 3.108
_exptl_crystal_colour 'clear yellowish yellow'
_exptl_crystal_colour_lustre clear
_exptl_crystal_colour_modifier yellowish
_exptl_crystal_colour_primary yellow
_exptl_crystal_density_diffrn 2.968
_exptl_crystal_density_method 'not measured'
_exptl_crystal_description block
_exptl_crystal_F_000 2344
_exptl_crystal_size_max 0.2
_exptl_crystal_size_mid 0.2
_exptl_crystal_size_min 0.2
_refine_diff_density_max 1.498
_refine_diff_density_min -5.193
_refine_diff_density_rms 0.236
_refine_ls_extinction_method none
_refine_ls_goodness_of_fit_ref 1.059
_refine_ls_hydrogen_treatment constr
_refine_ls_matrix_type full
_refine_ls_number_parameters 855
_refine_ls_number_reflns 12668
_refine_ls_number_restraints 0
_refine_ls_restrained_S_all 1.059
_refine_ls_R_factor_all 0.0621
_refine_ls_R_factor_gt 0.0435
_refine_ls_shift/su_max 0.018
_refine_ls_shift/su_mean 0.000
_refine_ls_structure_factor_coef Fsqd
_refine_ls_weighting_details 'calc w=1/[\s^2^(Fo^2^)+(0.0508P)^2^+35.8874P] where P=(Fo^2^+2Fc^2^)/3'
_refine_ls_weighting_scheme calc
_refine_ls_wR_factor_gt 0.1091
_refine_ls_wR_factor_ref 0.1235
_reflns_number_gt 10118
_reflns_number_total 12668
_reflns_threshold_expression >2sigma(I)
_cod_data_source_file d2ce01634f2.cif
_cod_data_source_block 5-334
_cod_depositor_comments 'Adding full bibliography for 7246180--7246184.cif.'
_cod_database_code 7246183
_olex2_refinement_description
;
1. Fixed Uiso
 At 1.2 times of:
  All C(H) groups, All N(H) groups
 At 1.5 times of:
  All O(H) groups, All O(H,H) groups
2.a Free rotating group:
 O2W(H2WA,H2WB), O1W(H1WA,H1WB)
2.b Aromatic/amide H refined with riding coordinates:
 C1(H1), C2(H2), C3(H3), C5(H5), C7(H7), C9(H9), C11(H11), C12(H12), C13(H13),
 C14(H14), C15(H15), C16(H16), C18(H18), C20(H20), C22(H22), C24(H24), C25(H25),
  C26(H26), N4(H4), N8(H8)
2.c Idealised tetrahedral OH refined as rotating group:
 O44(H44), O46(H46)
;
_olex2_submission_special_instructions 'No special instructions were received'

loop_
_space_group_symop_id
_space_group_symop_operation_xyz
1 'x, y, z'
2 '-x, -y, -z'

loop_
_atom_site_label
_atom_site_type_symbol
_atom_site_fract_x
_atom_site_fract_y
_atom_site_fract_z
_atom_site_U_iso_or_equiv
_atom_site_adp_type
_atom_site_occupancy
_atom_site_calc_flag
_atom_site_disorder_assembly
_atom_site_disorder_group
_atom_site_refinement_flags_posn
O2W O 0.4369(4) 0.6498(4) 0.1627(4) 0.0249(12) Uani 1 d . . .
H2WA H 0.4144 0.5971 0.1451 0.037 Uiso 1 d . . G
H2WB H 0.5043 0.6428 0.1582 0.037 Uiso 1 d . . G
Ag1 Ag 0.77155(6) 0.25347(5) 0.24550(4) 0.03269(16) Uani 1 d . . .
Si1 Si 0.25980(14) 0.24887(12) 0.25250(10) 0.0092(3) Uani 1 d . . .
Mo1 Mo 0.51366(5) 0.34740(4) 0.19769(4) 0.01474(13) Uani 1 d . . .
Mo2 Mo 0.44247(5) 0.15963(4) 0.06368(4) 0.01472(13) Uani 1 d . . .
Mo3 Mo 0.32480(5) 0.41294(4) 0.07091(4) 0.01517(13) Uani 1 d . . .
Mo4 Mo 0.06959(5) 0.34463(5) 0.14736(4) 0.01679(13) Uani 1 d . . .
Mo5 Mo 0.17269(5) 0.50004(4) 0.26253(4) 0.01498(13) Uani 1 d . . .
Mo6 Mo 0.34904(5) 0.40002(4) 0.39386(4) 0.01467(13) Uani 1 d . . .
Mo7 Mo 0.45646(5) 0.16731(4) 0.35692(4) 0.01569(13) Uani 1 d . . .
Mo8 Mo 0.34735(5) -0.00331(4) 0.23093(4) 0.01607(13) Uani 1 d . . .
Mo9 Mo 0.18618(5) 0.09200(4) 0.11050(4) 0.01628(13) Uani 1 d . . .
Mo10 Mo 0.00467(5) 0.15001(4) 0.32172(4) 0.01538(13) Uani 1 d . . .
Mo11 Mo 0.07138(5) 0.32415(4) 0.44427(4) 0.01393(12) Uani 1 d . . .
Mo12 Mo 0.17989(5) 0.09144(4) 0.43759(4) 0.01533(13) Uani 1 d . . .
C1 C 0.6929(6) 0.0917(5) 0.1493(5) 0.0217(15) Uani 1 d . . .
H1 H 0.6337 0.1327 0.1463 0.026 Uiso 1 calc . . R
C2 C 0.7051(6) -0.0035(6) 0.1291(5) 0.0217(15) Uani 1 d . . .
H2 H 0.6563 -0.0424 0.1115 0.026 Uiso 1 calc . . R
C3 C 0.8450(6) 0.0450(5) 0.1670(5) 0.0208(15) Uani 1 d . . .
H3 H 0.9120 0.0444 0.1788 0.025 Uiso 1 calc . . R
C4 C 0.8476(5) -0.1308(5) 0.1284(4) 0.0155(13) Uani 1 d . . .
C5 C 0.7817(5) -0.2098(5) 0.1358(4) 0.0142(13) Uani 1 d . . .
H5 H 0.7075 -0.1993 0.1464 0.017 Uiso 1 calc . . R
C6 C 0.8260(5) -0.3057(5) 0.1274(4) 0.0138(13) Uani 1 d . . .
C7 C 0.9342(5) -0.3224(5) 0.1137(4) 0.0146(13) Uani 1 d . . .
H7 H 0.9639 -0.3875 0.1091 0.018 Uiso 1 calc . . R
C8 C 0.9979(5) -0.2408(5) 0.1067(4) 0.0156(13) Uani 1 d . . .
C9 C 0.9567(5) -0.1457(5) 0.1129(4) 0.0165(14) Uani 1 d . . .
H9 H 1.0019 -0.0912 0.1068 0.020 Uiso 1 calc . . R
C10 C 0.7497(6) -0.3885(5) 0.1399(4) 0.0159(13) Uani 1 d . . .
C11 C 1.1775(6) -0.3025(6) 0.0235(5) 0.0214(15) Uani 1 d . . .
H11 H 1.1587 -0.3315 -0.0227 0.026 Uiso 1 calc . . R
C12 C 1.2747(6) -0.2989(6) 0.0354(5) 0.0220(15) Uani 1 d . . .
H12 H 1.3381 -0.3254 -0.0012 0.026 Uiso 1 calc . . R
C13 C 1.1665(6) -0.2248(5) 0.1433(5) 0.0188(14) Uani 1 d . . .
H13 H 1.1398 -0.1905 0.1951 0.023 Uiso 1 calc . . R
C14 C 0.8442(6) 0.4197(6) 0.3461(5) 0.0243(16) Uani 1 d . . .
H14 H 0.9051 0.3821 0.3503 0.029 Uiso 1 calc . . R
C15 C 0.8252(6) 0.5126(6) 0.3681(5) 0.0223(16) Uani 1 d . . .
H15 H 0.8694 0.5534 0.3891 0.027 Uiso 1 calc . . R
C16 C 0.6918(6) 0.4580(6) 0.3238(5) 0.0237(16) Uani 1 d . . .
H16 H 0.6259 0.4551 0.3104 0.028 Uiso 1 calc . . R
C17 C 0.6774(5) 0.6339(5) 0.3634(4) 0.0144(13) Uani 1 d . . .
C18 C 0.7382(6) 0.7161(5) 0.3544(4) 0.0172(14) Uani 1 d . . .
H18 H 0.8129 0.7089 0.3435 0.021 Uiso 1 calc . . R
C19 C 0.6912(5) 0.8085(5) 0.3610(4) 0.0159(13) Uani 1 d . . .
C20 C 0.5815(6) 0.8213(5) 0.3758(4) 0.0156(13) Uani 1 d . . .
H20 H 0.5491 0.8853 0.3791 0.019 Uiso 1 calc . . R
C21 C 0.5216(5) 0.7367(5) 0.3855(4) 0.0140(13) Uani 1 d . . .
C22 C 0.5674(5) 0.6427(5) 0.3802(4) 0.0164(13) Uani 1 d . . .
H22 H 0.5251 0.5859 0.3877 0.020 Uiso 1 calc . . R
C23 C 0.7633(5) 0.8942(5) 0.3472(4) 0.0157(13) Uani 1 d . . .
C24 C 0.3413(6) 0.8073(6) 0.4579(5) 0.0251(17) Uani 1 d . . .
H24 H 0.3601 0.8508 0.4957 0.030 Uiso 1 calc . . R
C25 C 0.2436(6) 0.7931(6) 0.4498(5) 0.0222(15) Uani 1 d . . .
H25 H 0.1800 0.8237 0.4821 0.027 Uiso 1 calc . . R
C26 C 0.3527(6) 0.6983(5) 0.3574(5) 0.0189(14) Uani 1 d . . .
H26 H 0.3794 0.6522 0.3136 0.023 Uiso 1 calc . . R
N1 N 0.7626(5) 0.3844(5) 0.3157(5) 0.0280(15) Uani 1 d . . .
N2 N 0.7278(5) 0.5387(4) 0.3544(4) 0.0152(11) Uani 1 d . . .
N3 N 0.4093(4) 0.7456(4) 0.3999(4) 0.0146(11) Uani 1 d . . .
N4 N 0.2522(5) 0.7273(5) 0.3874(4) 0.0230(13) Uani 1 d . . .
H4 H 0.1992 0.7068 0.3694 0.028 Uiso 1 calc . . R
N5 N 0.7788(5) 0.1220(5) 0.1752(4) 0.0254(14) Uani 1 d . . .
N6 N 0.8025(5) -0.0336(4) 0.1389(4) 0.0156(12) Uani 1 d . . .
N7 N 1.1098(4) -0.2548(4) 0.0929(4) 0.0142(11) Uani 1 d . . .
N8 N 1.2661(5) -0.2506(5) 0.1091(4) 0.0201(13) Uani 1 d . . .
H8 H 1.3190 -0.2384 0.1307 0.024 Uiso 1 calc . . R
O1 O 0.3543(4) 0.2794(4) 0.2858(3) 0.0163(10) Uani 1 d . . .
O2 O 0.2940(4) 0.1627(4) 0.1917(3) 0.0167(10) Uani 1 d . . .
O3 O 0.2229(4) 0.3384(4) 0.2046(3) 0.0165(10) Uani 1 d . . .
O5 O 0.6389(4) 0.3847(4) 0.1536(3) 0.0184(10) Uani 1 d . . .
O6 O 0.5089(4) 0.2357(4) 0.1280(3) 0.0209(11) Uani 1 d . . .
O7 O 0.4337(4) 0.4151(4) 0.1382(3) 0.0190(10) Uani 1 d . . .
O8 O 0.5527(4) 0.2435(4) 0.2781(3) 0.0185(10) Uani 1 d . . .
O9 O 0.4732(4) 0.4259(4) 0.2950(3) 0.0182(10) Uani 1 d . . .
O10 O 0.5367(4) 0.1462(4) -0.0288(3) 0.0231(11) Uani 1 d . . .
O11 O 0.4545(4) 0.0439(4) 0.1239(3) 0.0189(10) Uani 1 d . . .
O12 O 0.3770(4) 0.2897(4) 0.0420(3) 0.0185(10) Uani 1 d . . .
O13 O 0.3204(4) 0.1085(4) 0.0334(3) 0.0183(10) Uani 1 d . . .
O14 O 0.3833(4) 0.4849(4) -0.0140(3) 0.0209(11) Uani 1 d . . .
O15 O 0.2609(4) 0.5195(4) 0.1532(3) 0.0203(11) Uani 1 d . . .
O16 O 0.1913(4) 0.3970(4) 0.0563(3) 0.0202(11) Uani 1 d . . .
O17 O -0.0267(4) 0.3599(4) 0.0970(3) 0.0233(11) Uani 1 d . . .
O18 O 0.0631(4) 0.4604(4) 0.2040(3) 0.0204(11) Uani 1 d . . .
O19 O 0.0088(4) 0.2669(4) 0.2421(3) 0.0188(10) Uani 1 d . . .
O20 O 0.1377(4) 0.2158(4) 0.0981(3) 0.0196(10) Uani 1 d . . .
O21 O 0.1283(4) 0.6166(4) 0.2876(3) 0.0230(11) Uani 1 d . . .
O22 O 0.2748(4) 0.4810(4) 0.3181(3) 0.0185(10) Uani 1 d . . .
O23 O 0.0831(4) 0.4195(4) 0.3587(3) 0.0191(10) Uani 1 d . . .
O24 O 0.3679(4) 0.4889(4) 0.4574(3) 0.0192(10) Uani 1 d . . .
O25 O 0.4214(4) 0.2941(4) 0.4245(3) 0.0192(10) Uani 1 d . . .
O26 O 0.2146(4) 0.3580(4) 0.4474(3) 0.0173(10) Uani 1 d . . .
O27 O 0.5306(4) 0.1113(4) 0.4155(3) 0.0217(11) Uani 1 d . . .
O28 O 0.3122(4) 0.1360(4) 0.4274(3) 0.0210(11) Uani 1 d . . .
O29 O 0.4398(4) 0.0743(4) 0.2849(3) 0.0204(11) Uani 1 d . . .
O30 O 0.3935(5) -0.1189(4) 0.2405(4) 0.0260(12) Uani 1 d . . .
O31 O 0.2559(4) -0.0180(4) 0.1643(3) 0.0210(11) Uani 1 d . . .
O32 O 0.2467(4) 0.0149(4) 0.3328(3) 0.0186(10) Uani 1 d . . .
O33 O 0.1266(4) 0.0234(4) 0.0538(3) 0.0228(11) Uani 1 d . . .
O34 O 0.0821(4) 0.0866(4) 0.2244(3) 0.0203(11) Uani 1 d . . .
O35 O -0.1212(4) 0.1160(4) 0.3327(3) 0.0172(10) Uani 1 d . . .
O36 O -0.0279(4) 0.2513(4) 0.4106(3) 0.0188(10) Uani 1 d . . .
O37 O 0.0498(4) 0.0679(4) 0.3986(3) 0.0195(10) Uani 1 d . . .
O38 O -0.0032(4) 0.3783(4) 0.5321(3) 0.0222(11) Uani 1 d . . .
O39 O 0.1071(4) 0.1963(4) 0.4983(3) 0.0190(10) Uani 1 d . . .
O40 O 0.1658(4) 0.0005(4) 0.5125(3) 0.0212(11) Uani 1 d . . .
O43 O 0.6548(4) -0.3750(4) 0.1615(4) 0.0224(11) Uani 1 d . . .
O44 O 0.7974(4) -0.4763(4) 0.1274(4) 0.0211(11) Uani 1 d . . .
H44 H 0.7526 -0.5189 0.1271 0.032 Uiso 1 calc . . GR
O45 O 0.8587(4) 0.8848(4) 0.3238(3) 0.0193(10) Uani 1 d . . .
O46 O 0.7125(4) 0.9807(4) 0.3606(4) 0.0248(12) Uani 1 d . . .
H46 H 0.7564 1.0261 0.3489 0.037 Uiso 1 calc . . GR
O4O O 0.1682(4) 0.2166(3) 0.3305(3) 0.0148(9) Uani 1 d . . .
O1W O 0.0819(4) 0.8488(4) 0.3321(4) 0.0241(11) Uani 1 d . . .
H1WA H 0.0158 0.8660 0.3384 0.036 Uiso 1 d . . G
H1WB H 0.1159 0.8986 0.3426 0.036 Uiso 1 d . . G

loop_
_atom_site_aniso_label
_atom_site_aniso_U_11
_atom_site_aniso_U_22
_atom_site_aniso_U_33
_atom_site_aniso_U_23
_atom_site_aniso_U_13
_atom_site_aniso_U_12
O2W 0.014(2) 0.024(3) 0.037(3) -0.009(2) -0.008(2) -0.001(2)
Ag1 0.0383(4) 0.0251(3) 0.0377(4) -0.0080(3) -0.0148(3) 0.0029(3)
Si1 0.0135(8) 0.0094(8) 0.0043(7) 0.0007(6) -0.0010(6) -0.0069(6)
Mo1 0.0162(3) 0.0146(3) 0.0125(3) 0.0003(2) -0.0015(2) -0.0077(2)
Mo2 0.0173(3) 0.0148(3) 0.0106(3) -0.0032(2) 0.0000(2) -0.0070(2)
Mo3 0.0202(3) 0.0156(3) 0.0095(3) 0.0032(2) -0.0032(2) -0.0081(2)
Mo4 0.0195(3) 0.0191(3) 0.0125(3) 0.0026(2) -0.0054(2) -0.0051(2)
Mo5 0.0209(3) 0.0124(3) 0.0121(3) -0.0009(2) -0.0047(2) -0.0035(2)
Mo6 0.0194(3) 0.0147(3) 0.0096(3) -0.0027(2) -0.0025(2) -0.0055(2)
Mo7 0.0174(3) 0.0173(3) 0.0124(3) 0.0008(2) -0.0038(2) -0.0028(2)
Mo8 0.0226(3) 0.0115(3) 0.0129(3) -0.0015(2) -0.0021(2) -0.0040(2)
Mo9 0.0213(3) 0.0160(3) 0.0113(3) -0.0026(2) -0.0026(2) -0.0084(2)
Mo10 0.0171(3) 0.0150(3) 0.0132(3) 0.0015(2) -0.0019(2) -0.0085(2)
Mo11 0.0160(3) 0.0147(3) 0.0099(3) -0.0023(2) -0.0005(2) -0.0050(2)
Mo12 0.0192(3) 0.0153(3) 0.0108(3) 0.0032(2) -0.0024(2) -0.0071(2)
C1 0.020(4) 0.017(3) 0.031(4) -0.007(3) -0.013(3) 0.008(3)
C2 0.026(4) 0.021(4) 0.024(4) -0.009(3) -0.016(3) 0.007(3)
C3 0.020(4) 0.016(3) 0.029(4) -0.006(3) -0.009(3) -0.003(3)
C4 0.017(3) 0.015(3) 0.012(3) 0.000(2) 0.000(3) 0.002(3)
C5 0.012(3) 0.018(3) 0.013(3) -0.002(3) -0.003(2) 0.001(3)
C6 0.014(3) 0.016(3) 0.010(3) -0.003(2) -0.001(2) -0.004(3)
C7 0.013(3) 0.012(3) 0.018(3) -0.001(3) -0.002(3) -0.003(2)
C8 0.013(3) 0.018(3) 0.013(3) 0.000(3) 0.001(3) -0.003(3)
C9 0.016(3) 0.016(3) 0.018(3) -0.004(3) -0.004(3) -0.008(3)
C10 0.020(3) 0.015(3) 0.016(3) -0.002(3) -0.010(3) -0.004(3)
C11 0.016(3) 0.029(4) 0.018(4) -0.010(3) -0.003(3) 0.001(3)
C12 0.017(3) 0.021(4) 0.025(4) -0.001(3) 0.000(3) 0.000(3)
C13 0.021(4) 0.017(3) 0.018(3) -0.003(3) -0.002(3) -0.004(3)
C14 0.022(4) 0.018(4) 0.034(4) -0.003(3) -0.009(3) 0.004(3)
C15 0.019(4) 0.028(4) 0.025(4) -0.009(3) -0.013(3) 0.003(3)
C16 0.017(3) 0.019(4) 0.038(5) -0.010(3) -0.011(3) -0.002(3)
C17 0.018(3) 0.013(3) 0.012(3) -0.001(2) -0.005(3) -0.001(3)
C18 0.016(3) 0.021(3) 0.016(3) -0.002(3) -0.005(3) -0.002(3)
C19 0.016(3) 0.019(3) 0.013(3) -0.004(3) -0.003(3) -0.006(3)
C20 0.022(3) 0.013(3) 0.013(3) -0.004(2) -0.005(3) 0.000(3)
C21 0.013(3) 0.019(3) 0.009(3) 0.000(2) -0.001(2) -0.003(3)
C22 0.014(3) 0.019(3) 0.017(3) -0.001(3) -0.005(3) -0.003(3)
C23 0.015(3) 0.016(3) 0.016(3) -0.001(3) -0.004(3) -0.002(3)
C24 0.017(4) 0.027(4) 0.032(4) -0.016(3) -0.006(3) 0.002(3)
C25 0.011(3) 0.028(4) 0.025(4) -0.008(3) 0.002(3) -0.005(3)
C26 0.019(3) 0.017(3) 0.023(4) -0.005(3) -0.007(3) -0.006(3)
N1 0.024(3) 0.019(3) 0.042(4) -0.011(3) -0.011(3) 0.004(3)
N2 0.017(3) 0.013(3) 0.016(3) -0.005(2) -0.005(2) -0.002(2)
N3 0.013(3) 0.014(3) 0.017(3) -0.004(2) -0.002(2) 0.000(2)
N4 0.016(3) 0.025(3) 0.029(3) -0.001(3) -0.007(3) -0.005(3)
N5 0.028(3) 0.021(3) 0.029(4) -0.005(3) -0.010(3) 0.002(3)
N6 0.018(3) 0.013(3) 0.017(3) -0.005(2) -0.007(2) 0.001(2)
N7 0.012(3) 0.014(3) 0.016(3) 0.000(2) -0.003(2) -0.002(2)
N8 0.010(3) 0.023(3) 0.028(3) -0.004(3) -0.005(2) -0.006(2)
O1 0.019(2) 0.015(2) 0.013(2) -0.0019(18) 0.0000(19) -0.0075(19)
O2 0.020(2) 0.017(2) 0.012(2) 0.0030(19) -0.0027(19) -0.010(2)
O3 0.019(2) 0.016(2) 0.014(2) -0.0004(19) -0.0041(19) -0.0052(19)
O5 0.018(2) 0.020(3) 0.015(2) -0.002(2) -0.001(2) -0.009(2)
O6 0.023(3) 0.018(3) 0.022(3) -0.002(2) -0.005(2) -0.007(2)
O7 0.024(3) 0.017(2) 0.016(2) -0.0022(19) -0.005(2) -0.009(2)
O8 0.019(2) 0.019(2) 0.017(2) -0.003(2) -0.004(2) -0.004(2)
O9 0.021(3) 0.020(3) 0.013(2) -0.0006(19) -0.003(2) -0.006(2)
O10 0.027(3) 0.025(3) 0.014(2) -0.002(2) 0.002(2) -0.008(2)
O11 0.019(2) 0.018(2) 0.017(2) -0.002(2) -0.001(2) -0.006(2)
O12 0.024(3) 0.016(2) 0.015(2) -0.0023(19) -0.004(2) -0.009(2)
O13 0.024(3) 0.019(2) 0.011(2) -0.0010(19) -0.004(2) -0.006(2)
O14 0.030(3) 0.018(2) 0.013(2) 0.0033(19) -0.003(2) -0.006(2)
O15 0.027(3) 0.019(3) 0.016(2) -0.001(2) -0.005(2) -0.008(2)
O16 0.024(3) 0.022(3) 0.016(2) 0.002(2) -0.006(2) -0.009(2)
O17 0.029(3) 0.027(3) 0.019(3) 0.000(2) -0.013(2) -0.004(2)
O18 0.025(3) 0.020(3) 0.018(3) 0.000(2) -0.008(2) -0.005(2)
O19 0.022(3) 0.017(2) 0.017(2) -0.0014(19) -0.002(2) -0.003(2)
O20 0.022(3) 0.020(3) 0.015(2) 0.003(2) -0.002(2) -0.010(2)
O21 0.028(3) 0.019(3) 0.021(3) 0.001(2) -0.005(2) 0.000(2)
O22 0.021(3) 0.020(3) 0.015(2) 0.0046(19) -0.005(2) -0.011(2)
O23 0.020(3) 0.020(3) 0.018(3) -0.001(2) -0.006(2) -0.004(2)
O24 0.023(3) 0.021(3) 0.015(2) -0.002(2) -0.005(2) -0.012(2)
O25 0.023(3) 0.021(3) 0.014(2) 0.001(2) -0.005(2) -0.002(2)
O26 0.022(3) 0.016(2) 0.014(2) 0.0033(19) -0.006(2) -0.007(2)
O27 0.023(3) 0.028(3) 0.016(2) -0.003(2) -0.008(2) -0.001(2)
O28 0.025(3) 0.022(3) 0.017(3) -0.003(2) -0.007(2) -0.007(2)
O29 0.023(3) 0.021(3) 0.014(2) -0.001(2) 0.002(2) -0.010(2)
O30 0.034(3) 0.017(3) 0.024(3) -0.001(2) -0.001(2) 0.001(2)
O31 0.027(3) 0.018(2) 0.017(3) 0.000(2) -0.005(2) -0.009(2)
O32 0.021(3) 0.019(2) 0.014(2) -0.0018(19) -0.002(2) -0.009(2)
O33 0.026(3) 0.029(3) 0.014(2) -0.005(2) -0.002(2) -0.017(2)
O34 0.027(3) 0.017(2) 0.016(2) 0.001(2) -0.003(2) -0.007(2)
O35 0.017(2) 0.019(2) 0.014(2) 0.0007(19) -0.0001(19) -0.009(2)
O36 0.025(3) 0.018(2) 0.014(2) 0.0018(19) -0.006(2) -0.008(2)
O37 0.023(3) 0.017(2) 0.018(2) -0.001(2) -0.005(2) -0.007(2)
O38 0.024(3) 0.026(3) 0.014(2) -0.003(2) 0.001(2) -0.005(2)
O39 0.025(3) 0.018(2) 0.015(2) -0.0021(19) -0.005(2) -0.005(2)
O40 0.029(3) 0.017(2) 0.015(2) 0.001(2) -0.002(2) -0.007(2)
O43 0.014(2) 0.024(3) 0.030(3) -0.004(2) -0.006(2) -0.005(2)
O44 0.020(3) 0.012(2) 0.031(3) -0.003(2) -0.006(2) -0.006(2)
O45 0.018(3) 0.017(2) 0.022(3) -0.003(2) -0.005(2) -0.005(2)
O46 0.020(3) 0.014(2) 0.040(3) -0.005(2) -0.007(2) -0.003(2)
O4O 0.019(2) 0.014(2) 0.012(2) -0.0023(18) -0.0035(19) -0.0052(19)
O1W 0.018(3) 0.024(3) 0.029(3) -0.006(2) -0.003(2) -0.003(2)

loop_
_atom_type_symbol
_atom_type_description
_atom_type_scat_dispersion_real
_atom_type_scat_dispersion_imag
_atom_type_scat_source
Ag Ag -0.8971 1.1015 'International Tables Vol C Tables 4.2.6.8 and 6.1.1.4'
Si Si 0.0817 0.0704 'International Tables Vol C Tables 4.2.6.8 and 6.1.1.4'
Mo Mo -1.6832 0.6857 'International Tables Vol C Tables 4.2.6.8 and 6.1.1.4'
C C 0.0033 0.0016 'International Tables Vol C Tables 4.2.6.8 and 6.1.1.4'
H H 0.0000 0.0000 'International Tables Vol C Tables 4.2.6.8 and 6.1.1.4'
N N 0.0061 0.0033 'International Tables Vol C Tables 4.2.6.8 and 6.1.1.4'
O O 0.0106 0.0060 'International Tables Vol C Tables 4.2.6.8 and 6.1.1.4'

loop_
_geom_angle_atom_site_label_1
_geom_angle_atom_site_label_2
_geom_angle_atom_site_label_3
_geom_angle
_geom_angle_site_symmetry_1
_geom_angle_site_symmetry_3
_geom_angle_publ_flag
H2WA O2W H2WB 109.5 . . ?
N1 Ag1 N5 179.4(3) . . ?
O2 Si1 O1 109.7(3) . . ?
O2 Si1 O3 110.1(3) . . ?
O2 Si1 O4O 109.5(3) . . ?
O3 Si1 O1 109.0(3) . . ?
O3 Si1 O4O 109.7(3) . . ?
O4O Si1 O1 108.7(3) . . ?
O5 Mo1 O1 166.6(2) . . ?
O5 Mo1 O6 101.0(2) . . ?
O5 Mo1 O7 105.4(2) . . ?
O5 Mo1 O8 95.4(2) . . ?
O5 Mo1 O9 100.9(2) . . ?
O6 Mo1 O1 82.43(19) . . ?
O6 Mo1 O8 83.8(2) . . ?
O7 Mo1 O1 87.7(2) . . ?
O7 Mo1 O6 87.4(2) . . ?
O7 Mo1 O8 158.6(2) . . ?
O7 Mo1 O9 95.4(2) . . ?
O8 Mo1 O1 71.87(19) . . ?
O9 Mo1 O1 74.26(19) . . ?
O9 Mo1 O6 156.4(2) . . ?
O9 Mo1 O8 85.3(2) . . ?
O6 Mo2 O2 84.3(2) . . ?
O6 Mo2 O12 82.8(2) . . ?
O6 Mo2 O13 154.3(2) . . ?
O10 Mo2 O2 172.7(2) . . ?
O10 Mo2 O6 102.8(2) . . ?
O10 Mo2 O11 103.0(2) . . ?
O10 Mo2 O12 101.3(2) . . ?
O10 Mo2 O13 100.8(2) . . ?
O11 Mo2 O2 74.52(19) . . ?
O11 Mo2 O6 94.5(2) . . ?
O11 Mo2 O12 155.6(2) . . ?
O11 Mo2 O13 89.9(2) . . ?
O12 Mo2 O2 81.04(19) . . ?
O13 Mo2 O2 72.45(18) . . ?
O13 Mo2 O12 82.9(2) . . ?
O7 Mo3 O3 81.12(18) . . ?
O12 Mo3 O3 86.59(19) . . ?
O12 Mo3 O7 85.5(2) . . ?
O12 Mo3 O15 154.8(2) . . ?
O12 Mo3 O16 97.4(2) . . ?
O14 Mo3 O3 168.8(2) . . ?
O14 Mo3 O7 99.9(2) . . ?
O14 Mo3 O12 104.6(2) . . ?
O14 Mo3 O15 98.4(2) . . ?
O14 Mo3 O16 103.0(2) . . ?
O15 Mo3 O3 70.78(18) . . ?
O15 Mo3 O7 80.2(2) . . ?
O16 Mo3 O3 74.70(19) . . ?
O16 Mo3 O7 155.4(2) . . ?
O16 Mo3 O15 87.5(2) . . ?
O16 Mo4 O3 72.26(18) . . ?
O16 Mo4 O20 80.5(2) . . ?
O17 Mo4 O3 171.9(2) . . ?
O17 Mo4 O16 100.0(2) . . ?
O17 Mo4 O18 103.4(2) . . ?
O17 Mo4 O19 103.4(2) . . ?
O17 Mo4 O20 100.7(2) . . ?
O18 Mo4 O3 74.6(2) . . ?
O18 Mo4 O16 88.7(2) . . ?
O18 Mo4 O20 154.9(2) . . ?
O19 Mo4 O3 84.7(2) . . ?
O19 Mo4 O16 153.9(2) . . ?
O19 Mo4 O18 96.9(2) . . ?
O19 Mo4 O20 83.9(2) . . ?
O20 Mo4 O3 80.50(18) . . ?
O15 Mo5 O3 73.15(19) . . ?
O15 Mo5 O18 86.2(2) . . ?
O15 Mo5 O23 154.2(2) . . ?
O18 Mo5 O3 71.95(19) . . ?
O21 Mo5 O3 169.6(2) . . ?
O21 Mo5 O15 101.4(2) . . ?
O21 Mo5 O18 99.1(2) . . ?
O21 Mo5 O22 103.0(2) . . ?
O21 Mo5 O23 102.9(2) . . ?
O22 Mo5 O3 86.7(2) . . ?
O22 Mo5 O15 97.4(2) . . ?
O22 Mo5 O18 156.4(2) . . ?
O22 Mo5 O23 85.5(2) . . ?
O23 Mo5 O3 81.51(19) . . ?
O23 Mo5 O18 81.5(2) . . ?
O9 Mo6 O1 71.60(18) . . ?
O9 Mo6 O22 81.5(2) . . ?
O22 Mo6 O1 81.04(19) . . ?
O24 Mo6 O1 169.4(2) . . ?
O24 Mo6 O9 97.9(2) . . ?
O24 Mo6 O22 99.6(2) . . ?
O24 Mo6 O25 103.3(2) . . ?
O24 Mo6 O26 103.6(2) . . ?
O25 Mo6 O1 75.2(2) . . ?
O25 Mo6 O9 88.6(2) . . ?
O25 Mo6 O22 156.1(2) . . ?
O25 Mo6 O26 97.4(2) . . ?
O26 Mo6 O1 87.05(19) . . ?
O26 Mo6 O9 155.6(2) . . ?
O26 Mo6 O22 83.7(2) . . ?
O8 Mo7 O1 73.18(19) . . ?
O8 Mo7 O25 84.6(2) . . ?
O8 Mo7 O28 153.2(2) . . ?
O25 Mo7 O1 71.25(18) . . ?
O27 Mo7 O1 168.3(2) . . ?
O27 Mo7 O8 103.0(2) . . ?
O27 Mo7 O25 97.5(2) . . ?
O27 Mo7 O28 101.2(2) . . ?
O27 Mo7 O29 104.6(2) . . ?
O28 Mo7 O1 80.87(19) . . ?
O28 Mo7 O25 80.9(2) . . ?
O29 Mo7 O1 87.0(2) . . ?
O29 Mo7 O8 98.1(2) . . ?
O29 Mo7 O25 156.4(2) . . ?
O29 Mo7 O28 86.8(2) . . ?
O11 Mo8 O2 71.47(19) . . ?
O11 Mo8 O29 80.5(2) . . ?
O29 Mo8 O2 81.60(19) . . ?
O30 Mo8 O2 170.5(2) . . ?
O30 Mo8 O11 100.1(2) . . ?
O30 Mo8 O29 101.6(3) . . ?
O30 Mo8 O31 102.7(3) . . ?
O30 Mo8 O32 104.0(2) . . ?
O31 Mo8 O2 73.2(2) . . ?
O31 Mo8 O11 87.7(2) . . ?
O31 Mo8 O29 154.5(2) . . ?
O32 Mo8 O2 85.1(2) . . ?
O32 Mo8 O11 153.6(2) . . ?
O32 Mo8 O29 84.4(2) . . ?
O32 Mo8 O31 97.0(2) . . ?
O13 Mo9 O2 73.94(19) . . ?
O13 Mo9 O31 85.5(2) . . ?
O13 Mo9 O34 155.6(2) . . ?
O20 Mo9 O2 86.1(2) . . ?
O20 Mo9 O13 96.2(2) . . ?
O20 Mo9 O31 155.9(2) . . ?
O20 Mo9 O34 87.0(2) . . ?
O31 Mo9 O2 71.16(18) . . ?
O33 Mo9 O2 168.9(2) . . ?
O33 Mo9 O13 101.8(2) . . ?
O33 Mo9 O20 104.7(3) . . ?
O33 Mo9 O31 98.5(2) . . ?
O33 Mo9 O34 100.7(2) . . ?
O34 Mo9 O2 82.23(19) . . ?
O34 Mo9 O31 82.1(2) . . ?
O19 Mo10 O4O 81.45(19) . . ?
O34 Mo10 O19 84.8(2) . . ?
O34 Mo10 O36 157.0(2) . . ?
O34 Mo10 O4O 87.2(2) . . ?
O35 Mo10 O19 99.1(2) . . ?
O35 Mo10 O34 104.0(2) . . ?
O35 Mo10 O36 97.2(2) . . ?
O35 Mo10 O37 103.8(2) . . ?
O35 Mo10 O4O 168.8(2) . . ?
O36 Mo10 O19 83.0(2) . . ?
O36 Mo10 O4O 71.69(19) . . ?
O37 Mo10 O19 156.2(2) . . ?
O37 Mo10 O34 95.6(2) . . ?
O37 Mo10 O36 87.9(2) . . ?
O37 Mo10 O4O 74.81(19) . . ?
O23 Mo11 O26 87.1(2) . . ?
O23 Mo11 O36 95.1(2) . . ?
O23 Mo11 O39 155.9(2) . . ?
O23 Mo11 O4O 85.7(2) . . ?
O26 Mo11 O39 83.0(2) . . ?
O26 Mo11 O4O 82.83(18) . . ?
O36 Mo11 O26 154.9(2) . . ?
O36 Mo11 O39 85.1(2) . . ?
O36 Mo11 O4O 72.43(19) . . ?
O38 Mo11 O23 104.0(2) . . ?
O38 Mo11 O26 101.7(2) . . ?
O38 Mo11 O36 102.0(2) . . ?
O38 Mo11 O39 99.4(2) . . ?
O38 Mo11 O4O 169.4(2) . . ?
O39 Mo11 O4O 71.35(18) . . ?
O28 Mo12 O32 85.8(2) . . ?
O28 Mo12 O37 155.7(2) . . ?
O28 Mo12 O39 96.5(2) . . ?
O28 Mo12 O4O 86.2(2) . . ?
O32 Mo12 O37 81.0(2) . . ?
O32 Mo12 O4O 81.59(18) . . ?
O37 Mo12 O4O 71.82(18) . . ?
O39 Mo12 O32 155.9(2) . . ?
O39 Mo12 O37 87.7(2) . . ?
O39 Mo12 O4O 74.66(19) . . ?
O40 Mo12 O28 103.9(2) . . ?
O40 Mo12 O32 99.6(2) . . ?
O40 Mo12 O37 98.3(2) . . ?
O40 Mo12 O39 103.1(2) . . ?
O40 Mo12 O4O 169.9(2) . . ?
C2 C1 H1 124.8 . . ?
C2 C1 N5 110.3(6) . . ?
N5 C1 H1 124.8 . . ?
C1 C2 H2 126.9 . . ?
C1 C2 N6 106.1(6) . . ?
N6 C2 H2 126.9 . . ?
N5 C3 H3 125.0 . . ?
N5 C3 N6 110.0(6) . . ?
N6 C3 H3 125.0 . . ?
C5 C4 C9 120.6(6) . . ?
C5 C4 N6 119.2(6) . . ?
C9 C4 N6 120.1(6) . . ?
C4 C5 H5 120.4 . . ?
C4 C5 C6 119.2(6) . . ?
C6 C5 H5 120.4 . . ?
C5 C6 C10 116.4(6) . . ?
C7 C6 C5 121.1(6) . . ?
C7 C6 C10 122.3(6) . . ?
C6 C7 H7 121.0 . . ?
C6 C7 C8 118.0(6) . . ?
C8 C7 H7 121.0 . . ?
C7 C8 N7 119.8(6) . . ?
C9 C8 C7 122.1(6) . . ?
C9 C8 N7 118.2(6) . . ?
C4 C9 H9 120.5 . . ?
C8 C9 C4 119.0(6) . . ?
C8 C9 H9 120.5 . . ?
O43 C10 C6 122.6(6) . . ?
O43 C10 O44 124.4(6) . . ?
O44 C10 C6 113.0(6) . . ?
C12 C11 H11 127.1 . . ?
C12 C11 N7 105.9(6) . . ?
N7 C11 H11 127.1 . . ?
C11 C12 H12 126.1 . . ?
C11 C12 N8 107.7(6) . . ?
N8 C12 H12 126.1 . . ?
N7 C13 H13 125.9 . . ?
N8 C13 H13 125.9 . . ?
N8 C13 N7 108.2(6) . . ?
C15 C14 H14 124.6 . . ?
C15 C14 N1 110.8(7) . . ?
N1 C14 H14 124.6 . . ?
C14 C15 H15 126.9 . . ?
C14 C15 N2 106.3(7) . . ?
N2 C15 H15 126.9 . . ?
N1 C16 H16 125.0 . . ?
N1 C16 N2 109.9(6) . . ?
N2 C16 H16 125.0 . . ?
C18 C17 C22 121.0(6) . . ?
C18 C17 N2 119.2(6) . . ?
C22 C17 N2 119.8(6) . . ?
C17 C18 H18 120.0 . . ?
C19 C18 C17 120.0(7) . . ?
C19 C18 H18 120.0 . . ?
C18 C19 C20 121.2(6) . . ?
C18 C19 C23 116.8(6) . . ?
C20 C19 C23 121.9(6) . . ?
C19 C20 H20 121.3 . . ?
C21 C20 C19 117.5(6) . . ?
C21 C20 H20 121.3 . . ?
C20 C21 N3 119.8(6) . . ?
C22 C21 C20 122.2(6) . . ?
C22 C21 N3 118.0(6) . . ?
C17 C22 H22 121.0 . . ?
C21 C22 C17 118.1(6) . . ?
C21 C22 H22 121.0 . . ?
O45 C23 C19 122.7(6) . . ?
O45 C23 O46 123.7(6) . . ?
O46 C23 C19 113.6(6) . . ?
C25 C24 H24 126.9 . . ?
C25 C24 N3 106.3(6) . . ?
N3 C24 H24 126.9 . . ?
C24 C25 H25 126.1 . . ?
C24 C25 N4 107.9(7) . . ?
N4 C25 H25 126.1 . . ?
N3 C26 H26 126.2 . . ?
N4 C26 H26 126.2 . . ?
N4 C26 N3 107.6(6) . . ?
C14 N1 Ag1 125.2(5) . . ?
C16 N1 Ag1 128.0(5) . . ?
C16 N1 C14 105.4(6) . . ?
C15 N2 C17 126.8(6) . . ?
C16 N2 C15 107.5(6) . . ?
C16 N2 C17 125.5(6) . . ?
C24 N3 C21 126.1(6) . . ?
C26 N3 C21 125.4(6) . . ?
C26 N3 C24 108.5(6) . . ?
C25 N4 H4 125.2 . . ?
C26 N4 C25 109.7(6) . . ?
C26 N4 H4 125.2 . . ?
C1 N5 Ag1 121.6(5) . . ?
C3 N5 Ag1 130.3(5) . . ?
C3 N5 C1 106.0(6) . . ?
C2 N6 C4 126.4(6) . . ?
C3 N6 C2 107.6(6) . . ?
C3 N6 C4 125.9(6) . . ?
C11 N7 C8 125.3(6) . . ?
C13 N7 C8 126.1(6) . . ?
C13 N7 C11 108.6(6) . . ?
C12 N8 H8 125.2 . . ?
C13 N8 C12 109.6(6) . . ?
C13 N8 H8 125.2 . . ?
Si1 O1 Mo1 124.7(3) . . ?
Si1 O1 Mo6 126.4(3) . . ?
Si1 O1 Mo7 124.8(3) . . ?
Mo1 O1 Mo6 90.16(16) . . ?
Mo1 O1 Mo7 90.39(17) . . ?
Mo6 O1 Mo7 89.20(16) . . ?
Si1 O2 Mo2 126.3(3) . . ?
Si1 O2 Mo8 126.2(3) . . ?
Si1 O2 Mo9 125.2(3) . . ?
Mo2 O2 Mo8 88.82(17) . . ?
Mo9 O2 Mo2 88.89(16) . . ?
Mo9 O2 Mo8 89.67(16) . . ?
Si1 O3 Mo3 125.2(3) . . ?
Si1 O3 Mo4 125.8(3) . . ?
Si1 O3 Mo5 125.8(3) . . ?
Mo3 O3 Mo4 88.87(16) . . ?
Mo3 O3 Mo5 90.37(16) . . ?
Mo5 O3 Mo4 89.36(17) . . ?
Mo2 O6 Mo1 152.4(3) . . ?
Mo1 O7 Mo3 148.5(3) . . ?
Mo7 O8 Mo1 124.5(3) . . ?
Mo1 O9 Mo6 123.9(3) . . ?
Mo2 O11 Mo8 124.8(3) . . ?
Mo3 O12 Mo2 153.8(3) . . ?
Mo9 O13 Mo2 124.7(3) . . ?
Mo5 O15 Mo3 125.6(3) . . ?
Mo3 O16 Mo4 124.1(3) . . ?
Mo4 O18 Mo5 124.0(3) . . ?
Mo4 O19 Mo10 153.8(3) . . ?
Mo9 O20 Mo4 151.6(3) . . ?
Mo5 O22 Mo6 152.4(3) . . ?
Mo11 O23 Mo5 149.9(3) . . ?
Mo6 O25 Mo7 124.3(3) . . ?
Mo6 O26 Mo11 151.2(3) . . ?
Mo12 O28 Mo7 150.9(3) . . ?
Mo7 O29 Mo8 151.1(3) . . ?
Mo8 O31 Mo9 126.0(3) . . ?
Mo8 O32 Mo12 152.3(3) . . ?
Mo10 O34 Mo9 149.6(3) . . ?
Mo11 O36 Mo10 125.7(3) . . ?
Mo10 O37 Mo12 123.5(3) . . ?
Mo12 O39 Mo11 124.5(3) . . ?
C10 O44 H44 109.5 . . ?
C23 O46 H46 109.5 . . ?
Si1 O4O Mo10 125.2(3) . . ?
Si1 O4O Mo11 125.2(3) . . ?
Si1 O4O Mo12 125.8(3) . . ?
Mo10 O4O Mo11 90.12(16) . . ?
Mo10 O4O Mo12 89.75(16) . . ?
Mo12 O4O Mo11 89.52(15) . . ?
H1WA O1W H1WB 109.5 . . ?

loop_
_geom_bond_atom_site_label_1
_geom_bond_atom_site_label_2
_geom_bond_distance
_geom_bond_site_symmetry_2
_geom_bond_publ_flag
O2W H2WA 0.8700 . ?
O2W H2WB 0.8700 . ?
Ag1 N1 2.130(7) . ?
Ag1 N5 2.140(7) . ?
Si1 O1 1.553(5) . ?
Si1 O2 1.535(5) . ?
Si1 O3 1.548(5) . ?
Si1 O4O 1.549(5) . ?
Mo1 O1 2.383(5) . ?
Mo1 O5 1.693(5) . ?
Mo1 O6 1.938(5) . ?
Mo1 O7 1.810(5) . ?
Mo1 O8 2.024(5) . ?
Mo1 O9 1.880(5) . ?
Mo2 O2 2.430(5) . ?
Mo2 O6 1.883(5) . ?
Mo2 O10 1.675(5) . ?
Mo2 O11 1.839(5) . ?
Mo2 O12 1.996(5) . ?
Mo2 O13 1.954(5) . ?
Mo3 O3 2.416(5) . ?
Mo3 O7 2.017(5) . ?
Mo3 O12 1.815(5) . ?
Mo3 O14 1.675(5) . ?
Mo3 O15 2.009(5) . ?
Mo3 O16 1.852(5) . ?
Mo4 O3 2.428(5) . ?
Mo4 O16 1.988(5) . ?
Mo4 O17 1.681(5) . ?
Mo4 O18 1.838(5) . ?
Mo4 O19 1.834(5) . ?
Mo4 O20 2.027(5) . ?
Mo5 O3 2.420(5) . ?
Mo5 O15 1.847(5) . ?
Mo5 O18 2.021(5) . ?
Mo5 O21 1.693(5) . ?
Mo5 O22 1.810(5) . ?
Mo5 O23 1.990(5) . ?
Mo6 O1 2.429(5) . ?
Mo6 O9 1.981(5) . ?
Mo6 O22 2.028(5) . ?
Mo6 O24 1.682(5) . ?
Mo6 O25 1.821(5) . ?
Mo6 O26 1.842(5) . ?
Mo7 O1 2.445(5) . ?
Mo7 O8 1.845(5) . ?
Mo7 O25 2.048(5) . ?
Mo7 O27 1.675(5) . ?
Mo7 O28 1.979(5) . ?
Mo7 O29 1.809(5) . ?
Mo8 O2 2.446(5) . ?
Mo8 O11 2.011(5) . ?
Mo8 O29 2.020(5) . ?
Mo8 O30 1.678(5) . ?
Mo8 O31 1.835(5) . ?
Mo8 O32 1.832(5) . ?
Mo9 O2 2.417(5) . ?
Mo9 O13 1.879(5) . ?
Mo9 O20 1.799(5) . ?
Mo9 O31 2.013(5) . ?
Mo9 O33 1.681(5) . ?
Mo9 O34 1.975(5) . ?
Mo10 O19 1.994(5) . ?
Mo10 O34 1.853(5) . ?
Mo10 O35 1.691(5) . ?
Mo10 O36 1.981(5) . ?
Mo10 O37 1.836(5) . ?
Mo10 O4O 2.399(5) . ?
Mo11 O23 1.834(5) . ?
Mo11 O26 1.966(5) . ?
Mo11 O36 1.868(5) . ?
Mo11 O38 1.673(5) . ?
Mo11 O39 2.008(5) . ?
Mo11 O4O 2.440(5) . ?
Mo12 O28 1.822(5) . ?
Mo12 O32 1.998(5) . ?
Mo12 O37 2.013(5) . ?
Mo12 O39 1.848(5) . ?
Mo12 O40 1.672(5) . ?
Mo12 O4O 2.407(5) . ?
C1 H1 0.9500 . ?
C1 C2 1.340(10) . ?
C1 N5 1.385(10) . ?
C2 H2 0.9500 . ?
C2 N6 1.376(9) . ?
C3 H3 0.9500 . ?
C3 N5 1.323(10) . ?
C3 N6 1.369(9) . ?
C4 C5 1.383(10) . ?
C4 C9 1.395(10) . ?
C4 N6 1.424(8) . ?
C5 H5 0.9500 . ?
C5 C6 1.404(9) . ?
C6 C7 1.389(9) . ?
C6 C10 1.503(9) . ?
C7 H7 0.9500 . ?
C7 C8 1.394(9) . ?
C8 C9 1.379(10) . ?
C8 N7 1.432(8) . ?
C9 H9 0.9500 . ?
C10 O43 1.209(9) . ?
C10 O44 1.323(8) . ?
C11 H11 0.9500 . ?
C11 C12 1.344(10) . ?
C11 N7 1.396(9) . ?
C12 H12 0.9500 . ?
C12 N8 1.359(10) . ?
C13 H13 0.9500 . ?
C13 N7 1.326(9) . ?
C13 N8 1.316(9) . ?
C14 H14 0.9500 . ?
C14 C15 1.322(11) . ?
C14 N1 1.398(10) . ?
C15 H15 0.9500 . ?
C15 N2 1.386(9) . ?
C16 H16 0.9500 . ?
C16 N1 1.326(10) . ?
C16 N2 1.369(9) . ?
C17 C18 1.375(10) . ?
C17 C22 1.397(9) . ?
C17 N2 1.427(9) . ?
C18 H18 0.9500 . ?
C18 C19 1.374(10) . ?
C19 C20 1.400(10) . ?
C19 C23 1.497(9) . ?
C20 H20 0.9500 . ?
C20 C21 1.395(9) . ?
C21 C22 1.387(10) . ?
C21 N3 1.431(8) . ?
C22 H22 0.9500 . ?
C23 O45 1.210(8) . ?
C23 O46 1.325(8) . ?
C24 H24 0.9500 . ?
C24 C25 1.344(10) . ?
C24 N3 1.392(9) . ?
C25 H25 0.9500 . ?
C25 N4 1.354(10) . ?
C26 H26 0.9500 . ?
C26 N3 1.335(9) . ?
C26 N4 1.328(10) . ?
N4 H4 0.8800 . ?
N8 H8 0.8800 . ?
O44 H44 0.8400 . ?
O46 H46 0.8400 . ?
O1W H1WA 0.8700 . ?
O1W H1WB 0.8698 . ?
